data_7216052
loop_
_publ_author_name
'Deng, Ting-Ting'
'Gao, Yan-E'
'Zhang, Li-Xia'
'Gu, Xiang-Yu'
'Tian, Han-Rui'
'Liu, Yi'
'Feng, Yun-Long'
'Cheng, Jian-Wen'

_publ_section_title
;
 Incorporating [GaB4O11(OH)]8&#x2212; clusters to construct luminescent
 galloborate with open-framework layers
;
_journal_issue 25
_journal_name_full CrystEngComm
_journal_page_first 5689
_journal_paper_doi 10.1039/c4ce00485j
_journal_volume 16
_journal_year 2014
_chemical_formula_sum 'B11 Ba2 H7 O22'
_chemical_formula_weight 752.65
_chemical_name_systematic
; 
 ? 
;
_space_group_IT_number 2
_symmetry_cell_setting triclinic
_symmetry_space_group_name_Hall '-P 1'
_symmetry_space_group_name_H-M 'P -1'
_atom_sites_solution_hydrogens geom
_atom_sites_solution_primary direct
_atom_sites_solution_secondary difmap
_audit_creation_method SHELXL-97
_cell_angle_alpha 88.152(16)
_cell_angle_beta 82.974(12)
_cell_angle_gamma 60.518(9)
_cell_formula_units_Z 2
_cell_length_a 6.7745(11)
_cell_length_b 6.8452(16)
_cell_length_c 21.531(4)
_cell_measurement_reflns_used 4395
_cell_measurement_temperature 296(2)
_cell_measurement_theta_max 27.54
_cell_measurement_theta_min 0.95
_cell_volume 862.2(3)
_computing_cell_refinement 'SAINT (Bruker, 2006)'
_computing_data_collection 'APEXII (Bruker, 2006)'
_computing_data_reduction SAINT
_computing_molecular_graphics 'DIAMOND (Brandenburg, 1999)'
_computing_publication_material 'SHELXTL (Sheldrick, 2008)'
_computing_structure_refinement 'SHELXL-97 (Sheldrick, 1997)'
_computing_structure_solution 'SHELXS-97 (Sheldrick, 1990)'
_diffrn_ambient_temperature 296(2)
_diffrn_measured_fraction_theta_full 0.981
_diffrn_measured_fraction_theta_max 0.981
_diffrn_measurement_device_type 'Bruker APEX-II area-detector diffractometer'
_diffrn_measurement_method 'phi and omega scans'
_diffrn_radiation_monochromator graphite
_diffrn_radiation_source 'fine-focus sealed tube'
_diffrn_radiation_type MoK\a
_diffrn_radiation_wavelength 0.71073
_diffrn_reflns_av_R_equivalents 0.0356
_diffrn_reflns_av_sigmaI/netI 0.0390
_diffrn_reflns_limit_h_max 8
_diffrn_reflns_limit_h_min -8
_diffrn_reflns_limit_k_max 8
_diffrn_reflns_limit_k_min -8
_diffrn_reflns_limit_l_max 27
_diffrn_reflns_limit_l_min -27
_diffrn_reflns_number 12671
_diffrn_reflns_theta_full 27.54
_diffrn_reflns_theta_max 27.54
_diffrn_reflns_theta_min 0.95
_diffrn_standards_decay_% none
_diffrn_standards_interval_count none
_diffrn_standards_interval_time none
_diffrn_standards_number none
_exptl_absorpt_coefficient_mu 4.661
_exptl_absorpt_correction_T_max 0.8004
_exptl_absorpt_correction_T_min 0.5415
_exptl_absorpt_correction_type empirical
_exptl_absorpt_process_details 'SADABS (Sheldrick, 1996)'
_exptl_crystal_colour colourless
_exptl_crystal_density_diffrn 2.899
_exptl_crystal_density_method 'not measured'
_exptl_crystal_description lamellar
_exptl_crystal_F_000 700
_exptl_crystal_size_max 0.15
_exptl_crystal_size_mid 0.06
_exptl_crystal_size_min 0.05
_refine_diff_density_max 1.453
_refine_diff_density_min -0.947
_refine_diff_density_rms 0.214
_refine_ls_extinction_method none
_refine_ls_goodness_of_fit_ref 1.025
_refine_ls_hydrogen_treatment mixed
_refine_ls_matrix_type full
_refine_ls_number_parameters 337
_refine_ls_number_reflns 3901
_refine_ls_number_restraints 14
_refine_ls_restrained_S_all 1.033
_refine_ls_R_factor_all 0.0364
_refine_ls_R_factor_gt 0.0261
_refine_ls_shift/su_max 0.003
_refine_ls_shift/su_mean 0.000
_refine_ls_structure_factor_coef Fsqd
_refine_ls_weighting_details 'calc w=1/[\s^2^(Fo^2^)+(0.0304P)^2^+0.0000P] where P=(Fo^2^+2Fc^2^)/3'
_refine_ls_weighting_scheme calc
_refine_ls_wR_factor_gt 0.0554
_refine_ls_wR_factor_ref 0.0604
_reflns_number_gt 3253
_reflns_number_total 3901
_reflns_threshold_expression >2sigma(I)
_cod_data_source_file c4ce00485j2.cif
_cod_data_source_block 1
_cod_depositor_comments 'Adding full bibliography for 7216052--7216053.cif.'
_cod_original_sg_symbol_H-M P-1
_cod_database_code 7216052

loop_
_symmetry_equiv_pos_as_xyz
'x, y, z'
'-x, -y, -z'

loop_
_atom_site_label
_atom_site_type_symbol
_atom_site_fract_x
_atom_site_fract_y
_atom_site_fract_z
_atom_site_U_iso_or_equiv
_atom_site_adp_type
_atom_site_occupancy
_atom_site_symmetry_multiplicity
_atom_site_calc_flag
_atom_site_refinement_flags
Ba1 Ba 0.30145(4) 0.35509(3) 0.057806(11) 0.01021(7) Uani 1 1 d .
Ba2 Ba 0.34897(4) 0.84453(4) 0.447088(11) 0.01056(7) Uani 1 1 d .
B1 B 0.2194(10) 0.3454(9) 0.2155(3) 0.0221(11) Uani 1 1 d .
B2 B 0.6110(8) 0.6877(7) 0.0904(2) 0.0109(9) Uani 1 1 d .
B3 B 0.6491(9) 0.5094(8) 0.1922(2) 0.0172(11) Uani 1 1 d .
B4 B 0.7925(8) 0.2660(7) 0.0957(2) 0.0117(9) Uani 1 1 d .
B5 B 1.1896(8) -0.0542(7) 0.0709(2) 0.0114(9) Uani 1 1 d .
B6 B 0.8719(8) -0.1270(7) 0.0760(2) 0.0111(9) Uani 1 1 d .
B7 B 0.8773(8) 0.4307(7) 0.4260(2) 0.0095(9) Uani 1 1 d .
B8 B 1.2683(8) 0.3567(7) 0.4211(2) 0.0093(9) Uani 1 1 d .
B9 B 0.9546(8) 0.7471(7) 0.4035(2) 0.0106(9) Uani 1 1 d .
B10 B 0.8694(9) 0.9573(7) 0.3057(2) 0.0168(10) Uani 1 1 d .
B11 B 0.7169(8) 1.1672(7) 0.4054(2) 0.0094(9) Uani 1 1 d .
OW1 O 0.3616(9) 0.9139(6) 0.32651(16) 0.0507(13) Uani 1 1 d D
HW1 H 0.309(12) 1.038(4) 0.309(2) 0.076 Uiso 1 1 d D
HW2 H 0.433(11) 0.812(6) 0.2987(19) 0.076 Uiso 1 1 d D
O1 O 0.1391(7) 0.5343(6) 0.18250(17) 0.0332(8) Uani 1 1 d DU
H1 H 0.095(10) 0.657(5) 0.203(2) 0.050 Uiso 1 1 d D
O2 O 0.1995(8) 0.3391(5) 0.27873(17) 0.0442(11) Uani 1 1 d D
H2 H 0.137(11) 0.464(6) 0.300(3) 0.066 Uiso 1 1 d D
O3 O 0.3268(7) 0.1584(5) 0.17780(15) 0.0295(8) Uani 1 1 d D
H3 H 0.373(10) 0.028(4) 0.193(2) 0.044 Uiso 1 1 d D
O4 O 0.6523(5) 0.4722(4) 0.06513(12) 0.0097(6) Uani 1 1 d .
O5 O 0.4177(5) 0.8764(4) 0.06219(13) 0.0104(6) Uani 1 1 d .
O6 O 0.5686(5) 0.7019(4) 0.15858(13) 0.0154(6) Uani 1 1 d .
O7 O 0.6116(7) 0.5363(5) 0.25598(14) 0.0312(9) Uani 1 1 d D
H7 H 0.663(10) 0.418(6) 0.277(2) 0.047 Uiso 1 1 d D
O8 O 0.7600(5) 0.3006(4) 0.16434(13) 0.0158(6) Uani 1 1 d .
O9 O 1.0381(5) 0.1702(4) 0.07252(13) 0.0131(6) Uani 1 1 d .
O10 O 1.1082(5) -0.2024(4) 0.07391(14) 0.0155(6) Uani 1 1 d .
O11 O 0.8205(5) -0.2920(4) 0.06799(13) 0.0113(6) Uani 1 1 d .
O12 O 0.7254(5) 0.0958(4) 0.08186(13) 0.0126(6) Uani 1 1 d .
O13 O 1.1071(5) 0.2813(4) 0.42215(13) 0.0122(6) Uani 1 1 d .
O14 O 1.4844(5) 0.1932(4) 0.42822(13) 0.0104(6) Uani 1 1 d .
O15 O 1.1926(5) 0.5790(4) 0.41710(13) 0.0112(6) Uani 1 1 d .
O16 O 0.9570(6) 0.7575(4) 0.33589(13) 0.0175(7) Uani 1 1 d .
O17 O 0.9015(7) 0.9400(5) 0.24184(14) 0.0309(9) Uani 1 1 d D
H17 H 0.846(10) 1.072(4) 0.229(3) 0.046 Uiso 1 1 d D
O18 O 0.7556(5) 1.1604(4) 0.33750(13) 0.0140(6) Uani 1 1 d .
O19 O 0.7156(5) 1.3659(4) 0.43216(13) 0.0110(6) Uani 1 1 d .
O20 O 0.8863(5) 0.9608(4) 0.43296(12) 0.0101(6) Uani 1 1 d .
O21 O 0.8018(5) 0.6563(4) 0.42930(14) 0.0136(6) Uani 1 1 d .

loop_
_atom_site_aniso_label
_atom_site_aniso_U_11
_atom_site_aniso_U_22
_atom_site_aniso_U_33
_atom_site_aniso_U_23
_atom_site_aniso_U_13
_atom_site_aniso_U_12
Ba1 0.00837(13) 0.00750(12) 0.01473(14) 0.00021(9) -0.00136(10) -0.00388(10)
Ba2 0.00796(13) 0.00800(12) 0.01537(14) 0.00062(9) -0.00182(10) -0.00358(10)
B1 0.024(3) 0.021(2) 0.021(3) 0.000(2) -0.001(2) -0.011(2)
B2 0.006(2) 0.008(2) 0.017(2) -0.0024(17) 0.0013(19) -0.0023(18)
B3 0.019(3) 0.016(2) 0.017(3) 0.0031(19) -0.004(2) -0.009(2)
B4 0.008(2) 0.0067(19) 0.022(3) 0.0001(17) -0.004(2) -0.0043(18)
B5 0.011(2) 0.010(2) 0.012(2) 0.0023(17) -0.0029(19) -0.0043(19)
B6 0.013(2) 0.012(2) 0.006(2) 0.0009(16) 0.0008(19) -0.0053(19)
B7 0.009(2) 0.0088(19) 0.009(2) -0.0020(16) -0.0010(18) -0.0037(18)
B8 0.008(2) 0.014(2) 0.008(2) 0.0003(16) -0.0007(18) -0.0070(18)
B9 0.004(2) 0.0084(19) 0.016(2) -0.0003(17) -0.0020(19) -0.0008(17)
B10 0.019(3) 0.010(2) 0.017(3) -0.0008(18) 0.000(2) -0.005(2)
B11 0.006(2) 0.0065(19) 0.014(2) -0.0024(16) -0.0019(19) -0.0021(17)
OW1 0.092(4) 0.0184(17) 0.0172(19) -0.0009(14) 0.005(2) -0.011(2)
O1 0.0376(12) 0.0286(11) 0.0286(12) 0.0027(8) -0.0025(9) -0.0129(9)
O2 0.077(3) 0.0161(17) 0.0209(19) -0.0001(14) 0.004(2) -0.011(2)
O3 0.043(2) 0.0144(15) 0.0199(18) -0.0010(13) 0.0008(17) -0.0064(16)
O4 0.0092(14) 0.0072(12) 0.0134(14) -0.0004(10) -0.0017(12) -0.0044(11)
O5 0.0083(14) 0.0080(12) 0.0157(15) 0.0018(11) -0.0023(12) -0.0044(11)
O6 0.0187(17) 0.0104(13) 0.0132(15) 0.0009(11) 0.0002(13) -0.0046(13)
O7 0.054(3) 0.0144(15) 0.0112(16) 0.0021(12) 0.0016(17) -0.0077(16)
O8 0.0204(17) 0.0104(13) 0.0127(15) 0.0016(11) -0.0045(13) -0.0041(12)
O9 0.0063(14) 0.0049(12) 0.0264(17) -0.0020(11) -0.0002(13) -0.0016(11)
O10 0.0070(15) 0.0065(13) 0.0320(18) -0.0004(12) -0.0032(13) -0.0023(12)
O11 0.0053(14) 0.0077(12) 0.0206(15) -0.0007(11) -0.0004(12) -0.0032(11)
O12 0.0083(15) 0.0050(12) 0.0246(16) -0.0004(11) -0.0036(13) -0.0030(11)
O13 0.0071(15) 0.0069(12) 0.0231(16) -0.0001(11) -0.0030(13) -0.0035(11)
O14 0.0035(14) 0.0062(12) 0.0210(15) 0.0011(11) -0.0025(12) -0.0019(11)
O15 0.0050(14) 0.0073(12) 0.0198(15) -0.0008(11) -0.0008(12) -0.0022(11)
O16 0.0265(19) 0.0095(13) 0.0137(15) 0.0003(11) -0.0043(14) -0.0062(13)
O17 0.049(3) 0.0131(15) 0.0158(17) 0.0022(13) -0.0030(17) -0.0040(16)
O18 0.0157(16) 0.0095(13) 0.0128(15) -0.0004(11) -0.0002(13) -0.0036(12)
O19 0.0060(14) 0.0080(12) 0.0198(15) -0.0021(11) -0.0008(12) -0.0040(11)
O20 0.0079(14) 0.0083(12) 0.0143(14) 0.0004(11) -0.0038(12) -0.0036(11)
O21 0.0085(15) 0.0069(12) 0.0244(16) -0.0008(11) -0.0002(13) -0.0033(11)

loop_
_atom_type_symbol
_atom_type_description
_atom_type_scat_dispersion_real
_atom_type_scat_dispersion_imag
_atom_type_scat_source
B B 0.0013 0.0007 'International Tables Vol C Tables 4.2.6.8 and 6.1.1.4'
H H 0.0000 0.0000 'International Tables Vol C Tables 4.2.6.8 and 6.1.1.4'
O O 0.0106 0.0060 'International Tables Vol C Tables 4.2.6.8 and 6.1.1.4'
Ba Ba -0.3244 2.2819 'International Tables Vol C Tables 4.2.6.8 and 6.1.1.4'

loop_
_geom_angle_atom_site_label_1
_geom_angle_atom_site_label_2
_geom_angle_atom_site_label_3
_geom_angle
_geom_angle_site_symmetry_1
_geom_angle_site_symmetry_3
O9 Ba1 O12 115.44(8) 1_455 .
O9 Ba1 O10 118.51(9) 1_455 1_465
O12 Ba1 O10 119.60(8) . 1_465
O9 Ba1 O1 88.91(10) 1_455 .
O12 Ba1 O1 93.90(10) . .
O10 Ba1 O1 62.78(9) 1_465 .
O9 Ba1 O3 69.69(10) 1_455 .
O12 Ba1 O3 67.25(10) . .
O10 Ba1 O3 108.84(9) 1_465 .
O1 Ba1 O3 46.24(9) . .
O9 Ba1 O4 165.02(7) 1_455 .
O12 Ba1 O4 51.26(7) . .
O10 Ba1 O4 70.94(8) 1_465 .
O1 Ba1 O4 85.59(10) . .
O3 Ba1 O4 96.68(9) . .
O9 Ba1 O4 116.47(8) 1_455 2_665
O12 Ba1 O4 104.42(8) . 2_665
O10 Ba1 O4 73.85(9) 1_465 2_665
O1 Ba1 O4 136.45(8) . 2_665
O3 Ba1 O4 171.60(10) . 2_665
O4 Ba1 O4 76.50(8) . 2_665
O9 Ba1 O11 70.55(8) 1_455 1_465
O12 Ba1 O11 162.31(8) . 1_465
O10 Ba1 O11 48.96(8) 1_465 1_465
O1 Ba1 O11 69.08(9) . 1_465
O3 Ba1 O11 101.80(9) . 1_465
O4 Ba1 O11 119.91(7) . 1_465
O4 Ba1 O11 85.99(8) 2_665 1_465
O9 Ba1 O5 49.04(8) 1_455 1_545
O12 Ba1 O5 68.83(7) . 1_545
O10 Ba1 O5 165.63(9) 1_465 1_545
O1 Ba1 O5 106.63(9) . 1_545
O3 Ba1 O5 62.16(8) . 1_545
O4 Ba1 O5 119.67(7) . 1_545
O4 Ba1 O5 116.77(7) 2_665 1_545
O11 Ba1 O5 119.57(7) 1_465 1_545
O9 Ba1 O5 99.33(8) 1_455 2_665
O12 Ba1 O5 72.45(8) . 2_665
O10 Ba1 O5 121.18(8) 1_465 2_665
O1 Ba1 O5 166.08(9) . 2_665
O3 Ba1 O5 126.57(8) . 2_665
O4 Ba1 O5 83.63(8) . 2_665
O4 Ba1 O5 48.54(7) 2_665 2_665
O11 Ba1 O5 124.22(7) 1_465 2_665
O5 Ba1 O5 71.54(8) 1_545 2_665
O9 Ba1 O11 70.07(8) 1_455 2_655
O12 Ba1 O11 118.03(8) . 2_655
O10 Ba1 O11 104.31(8) 1_465 2_655
O1 Ba1 O11 146.81(10) . 2_655
O3 Ba1 O11 136.50(8) . 2_655
O4 Ba1 O11 120.62(7) . 2_655
O4 Ba1 O11 47.54(7) 2_665 2_655
O11 Ba1 O11 79.58(9) 1_465 2_655
O5 Ba1 O11 79.19(7) 1_545 2_655
O5 Ba1 O11 47.08(7) 2_665 2_655
O9 Ba1 B2 96.63(10) 1_455 2_665
O12 Ba1 B2 98.72(11) . 2_665
O10 Ba1 B2 100.10(10) 1_465 2_665
O1 Ba1 B2 162.39(10) . 2_665
O3 Ba1 B2 151.07(10) . 2_665
O4 Ba1 B2 92.74(10) . 2_665
O4 Ba1 B2 27.55(9) 2_665 2_665
O11 Ba1 B2 96.97(10) 1_465 2_665
O5 Ba1 B2 89.44(9) 1_545 2_665
O5 Ba1 B2 27.89(9) 2_665 2_665
O11 Ba1 B2 28.14(9) 2_655 2_665
OW1 Ba2 O15 82.78(12) . 1_455
OW1 Ba2 O21 86.46(14) . .
O15 Ba2 O21 114.16(8) 1_455 .
OW1 Ba2 O13 67.69(10) . 1_465
O15 Ba2 O13 117.53(8) 1_455 1_465
O21 Ba2 O13 117.18(8) . 1_465
OW1 Ba2 O20 144.28(10) . 2_676
O15 Ba2 O20 105.87(8) 1_455 2_676
O21 Ba2 O20 118.84(8) . 2_676
O13 Ba2 O20 77.90(8) 1_465 2_676
OW1 Ba2 O20 81.47(14) . 1_455
O15 Ba2 O20 51.45(8) 1_455 1_455
O21 Ba2 O20 162.19(8) . 1_455
O13 Ba2 O20 69.99(7) 1_465 1_455
O20 Ba2 O20 77.96(8) 2_676 1_455
OW1 Ba2 O14 74.42(11) . 1_465
O15 Ba2 O14 156.67(7) 1_455 1_465
O21 Ba2 O14 69.81(8) . 1_465
O13 Ba2 O14 48.78(8) 1_465 1_465
O20 Ba2 O14 90.35(8) 2_676 1_465
O20 Ba2 O14 118.72(7) 1_455 1_465
OW1 Ba2 O19 94.32(10) . 1_545
O15 Ba2 O19 67.98(8) 1_455 1_545
O21 Ba2 O19 48.38(7) . 1_545
O13 Ba2 O19 159.15(8) 1_465 1_545
O20 Ba2 O19 121.21(7) 2_676 1_545
O20 Ba2 O19 119.38(7) 1_455 1_545
O14 Ba2 O19 117.92(8) 1_465 1_545
OW1 Ba2 O14 153.26(13) . 2_766
O15 Ba2 O14 119.76(7) 1_455 2_766
O21 Ba2 O14 71.63(8) . 2_766
O13 Ba2 O14 108.45(8) 1_465 2_766
O20 Ba2 O14 48.39(7) 2_676 2_766
O20 Ba2 O14 123.16(8) 1_455 2_766
O14 Ba2 O14 83.54(7) 1_465 2_766
O19 Ba2 O14 82.65(7) 1_545 2_766
OW1 Ba2 O19 157.26(11) . 2_676
O15 Ba2 O19 74.60(8) 1_455 2_676
O21 Ba2 O19 100.57(8) . 2_676
O13 Ba2 O19 125.30(8) 1_465 2_676
O20 Ba2 O19 48.66(7) 2_676 2_676
O20 Ba2 O19 86.15(7) 1_455 2_676
O14 Ba2 O19 128.33(7) 1_465 2_676
O19 Ba2 O19 75.26(9) 1_545 2_676
O14 Ba2 O19 46.87(7) 2_766 2_676
OW1 Ba2 B11 172.03(11) . 2_676
O15 Ba2 B11 100.72(10) 1_455 2_676
O21 Ba2 B11 98.48(10) . 2_676
O13 Ba2 B11 104.40(10) 1_465 2_676
O20 Ba2 B11 27.88(9) 2_676 2_676
O20 Ba2 B11 95.05(10) 1_455 2_676
O14 Ba2 B11 101.32(9) 1_465 2_676
O19 Ba2 B11 93.64(9) 1_545 2_676
O14 Ba2 B11 28.36(9) 2_766 2_676
O19 Ba2 B11 27.79(9) 2_676 2_676
OW1 Ba2 B7 90.37(13) . .
O15 Ba2 B7 91.41(10) 1_455 .
O21 Ba2 B7 23.85(9) . .
O13 Ba2 B7 139.38(10) 1_465 .
O20 Ba2 B7 123.24(9) 2_676 .
O20 Ba2 B7 142.58(9) 1_455 .
O14 Ba2 B7 93.53(9) 1_465 .
O19 Ba2 B7 24.53(9) 1_545 .
O14 Ba2 B7 75.86(9) 2_766 .
O19 Ba2 B7 87.95(9) 2_676 .
B11 Ba2 B7 96.67(11) 2_676 .
O1 B1 O2 125.0(5) . .
O1 B1 O3 111.9(4) . .
O2 B1 O3 123.1(4) . .
O1 B1 Ba1 55.6(3) . .
O2 B1 Ba1 176.6(4) . .
O3 B1 Ba1 56.4(2) . .
O6 B2 O4 112.0(3) . .
O6 B2 O5 111.3(3) . .
O4 B2 O5 109.7(3) . .
O6 B2 O11 110.6(3) . 1_565
O4 B2 O11 106.9(3) . 1_565
O5 B2 O11 106.1(3) . 1_565
O6 B2 Ba1 178.2(3) . 2_665
O4 B2 Ba1 66.3(2) . 2_665
O5 B2 Ba1 69.1(2) . 2_665
O11 B2 Ba1 70.8(2) 1_565 2_665
O8 B3 O7 120.8(3) . .
O8 B3 O6 122.5(4) . .
O7 B3 O6 116.7(4) . .
O4 B4 O8 111.5(3) . .
O4 B4 O9 111.9(3) . .
O8 B4 O9 109.1(3) . .
O4 B4 O12 109.0(3) . .
O8 B4 O12 107.8(3) . .
O9 B4 O12 107.4(3) . .
O4 B4 Ba1 61.42(18) . .
O8 B4 Ba1 106.1(3) . .
O9 B4 Ba1 143.7(3) . .
O12 B4 Ba1 52.09(17) . .
O9 B5 O5 118.7(3) . 1_645
O9 B5 O10 119.0(4) . .
O5 B5 O10 122.2(4) 1_645 .
O9 B5 Ba1 52.23(19) . 1_655
O5 B5 Ba1 66.47(19) 1_645 1_655
O10 B5 Ba1 170.7(3) . 1_655
O12 B6 O11 127.2(4) . .
O12 B6 O10 118.2(3) . .
O11 B6 O10 114.5(3) . .
O12 B6 Ba1 169.7(3) . 1_645
O11 B6 Ba1 62.9(2) . 1_645
O10 B6 Ba1 51.62(18) . 1_645
O19 B7 O21 117.1(4) 1_545 .
O19 B7 O13 123.0(3) 1_545 .
O21 B7 O13 119.6(4) . .
O19 B7 Ba2 65.3(2) 1_545 .
O21 B7 Ba2 51.8(2) . .
O13 B7 Ba2 170.3(3) . .
O15 B8 O14 126.9(4) . .
O15 B8 O13 118.1(4) . .
O14 B8 O13 114.8(3) . .
O15 B8 Ba2 168.2(3) . 1_645
O14 B8 Ba2 62.85(19) . 1_645
O13 B8 Ba2 52.06(17) . 1_645
O20 B9 O16 112.9(3) . .
O20 B9 O21 111.2(4) . .
O16 B9 O21 108.7(3) . .
O20 B9 O15 109.3(3) . .
O16 B9 O15 107.7(3) . .
O21 B9 O15 106.8(3) . .
O20 B9 Ba2 60.78(18) . 1_655
O16 B9 Ba2 110.5(3) . 1_655
O21 B9 Ba2 139.6(2) . 1_655
O15 B9 Ba2 51.68(16) . 1_655
O17 B10 O18 122.2(3) . .
O17 B10 O16 115.6(4) . .
O18 B10 O16 122.2(4) . .
O18 B11 O20 112.8(3) . .
O18 B11 O19 111.1(3) . .
O20 B11 O19 109.5(3) . .
O18 B11 O14 111.1(3) . 1_465
O20 B11 O14 106.5(3) . 1_465
O19 B11 O14 105.5(3) . 1_465
O18 B11 Ba2 177.0(3) . 2_676
O20 B11 Ba2 64.32(19) . 2_676
O19 B11 Ba2 71.0(2) . 2_676
O14 B11 Ba2 69.78(19) 1_465 2_676
Ba2 OW1 HW1 127(4) . .
Ba2 OW1 HW2 124(4) . .
HW1 OW1 HW2 108.3(18) . .
B1 O1 Ba1 101.3(3) . .
B1 O1 H1 117(4) . .
Ba1 O1 H1 139(4) . .
B1 O2 H2 118(4) . .
B1 O3 Ba1 100.4(2) . .
B1 O3 H3 121(4) . .
Ba1 O3 H3 138(4) . .
B4 O4 B2 119.8(3) . .
B4 O4 Ba1 92.3(2) . .
B2 O4 Ba1 124.4(2) . .
B4 O4 Ba1 133.7(3) . 2_665
B2 O4 Ba1 86.2(2) . 2_665
Ba1 O4 Ba1 103.50(8) . 2_665
B5 O5 B2 130.3(3) 1_465 .
B5 O5 Ba1 88.6(2) 1_465 1_565
B2 O5 Ba1 127.7(2) . 1_565
B5 O5 Ba1 120.1(2) 1_465 2_665
B2 O5 Ba1 83.0(2) . 2_665
Ba1 O5 Ba1 108.46(8) 1_565 2_665
B3 O6 B2 120.1(3) . .
B3 O7 H7 117(4) . .
B3 O8 B4 122.1(3) . .
B5 O9 B4 123.0(3) . .
B5 O9 Ba1 103.6(2) . 1_655
B4 O9 Ba1 131.2(2) . 1_655
B5 O10 B6 121.2(3) . .
B5 O10 Ba1 134.2(3) . 1_645
B6 O10 Ba1 103.7(2) . 1_645
B6 O11 B2 132.0(3) . 1_545
B6 O11 Ba1 92.8(2) . 1_645
B2 O11 Ba1 128.1(2) 1_545 1_645
B6 O11 Ba1 119.3(2) . 2_655
B2 O11 Ba1 81.1(2) 1_545 2_655
Ba1 O11 Ba1 100.42(9) 1_645 2_655
B6 O12 B4 124.0(3) . .
B6 O12 Ba1 134.0(3) . .
B4 O12 Ba1 101.4(2) . .
B7 O13 B8 121.1(3) . .
B7 O13 Ba2 133.2(2) . 1_645
B8 O13 Ba2 103.3(2) . 1_645
B8 O14 B11 132.5(3) . 1_645
B8 O14 Ba2 92.9(2) . 1_645
B11 O14 Ba2 129.2(2) 1_645 1_645
B8 O14 Ba2 118.6(2) . 2_766
B11 O14 Ba2 81.86(19) 1_645 2_766
Ba2 O14 Ba2 96.46(7) 1_645 2_766
B8 O15 B9 123.5(3) . .
B8 O15 Ba2 134.0(2) . 1_655
B9 O15 Ba2 101.7(2) . 1_655
B10 O16 B9 122.2(3) . .
B10 O17 H17 107(4) . .
B10 O18 B11 119.5(3) . .
B7 O19 B11 130.9(3) 1_565 .
B7 O19 Ba2 90.2(2) 1_565 1_565
B11 O19 Ba2 130.6(2) . 1_565
B7 O19 Ba2 118.1(2) 1_565 2_676
B11 O19 Ba2 81.2(2) . 2_676
Ba2 O19 Ba2 104.74(9) 1_565 2_676
B9 O20 B11 118.5(3) . .
B9 O20 Ba2 132.1(2) . 2_676
B11 O20 Ba2 87.8(2) . 2_676
B9 O20 Ba2 93.3(2) . 1_655
B11 O20 Ba2 126.2(2) . 1_655
Ba2 O20 Ba2 102.04(8) 2_676 1_655
B7 O21 B9 120.5(3) . .
B7 O21 Ba2 104.4(2) . .
B9 O21 Ba2 131.3(2) . .

loop_
_geom_bond_atom_site_label_1
_geom_bond_atom_site_label_2
_geom_bond_distance
_geom_bond_site_symmetry_2
Ba1 O9 2.635(3) 1_455
Ba1 O12 2.637(3) .
Ba1 O10 2.657(3) 1_465
Ba1 O1 2.843(4) .
Ba1 O3 2.859(3) .
Ba1 O4 2.880(3) .
Ba1 O4 2.909(3) 2_665
Ba1 O11 2.934(3) 1_465
Ba1 O5 2.970(2) 1_545
Ba1 O5 2.983(3) 2_665
Ba1 O11 3.030(3) 2_655
Ba1 B2 3.169(5) 2_665
Ba2 OW1 2.623(3) .
Ba2 O15 2.642(3) 1_455
Ba2 O21 2.659(3) .
Ba2 O13 2.684(2) 1_465
Ba2 O20 2.848(3) 2_676
Ba2 O20 2.883(3) 1_455
Ba2 O14 2.950(2) 1_465
Ba2 O19 2.978(3) 1_545
Ba2 O14 2.993(3) 2_766
Ba2 O19 3.021(3) 2_676
Ba2 B11 3.158(5) 2_676
Ba2 B7 3.278(5) .
B1 O1 1.348(6) .
B1 O2 1.352(6) .
B1 O3 1.354(6) .
B2 O6 1.458(5) .
B2 O4 1.469(5) .
B2 O5 1.494(5) .
B2 O11 1.513(5) 1_565
B2 Ba1 3.169(5) 2_665
B3 O8 1.362(6) .
B3 O7 1.367(6) .
B3 O6 1.373(5) .
B4 O4 1.450(5) .
B4 O8 1.477(6) .
B4 O9 1.481(5) .
B4 O12 1.493(5) .
B5 O9 1.363(5) .
B5 O5 1.364(5) 1_645
B5 O10 1.369(5) .
B5 Ba1 3.239(4) 1_655
B6 O12 1.349(5) .
B6 O11 1.357(5) .
B6 O10 1.415(5) .
B6 Ba1 3.293(5) 1_645
B7 O19 1.361(5) 1_545
B7 O21 1.368(5) .
B7 O13 1.372(5) .
B8 O15 1.350(5) .
B8 O14 1.360(5) .
B8 O13 1.416(5) .
B8 Ba2 3.311(4) 1_645
B9 O20 1.442(5) .
B9 O16 1.453(5) .
B9 O21 1.496(5) .
B9 O15 1.509(5) .
B9 Ba2 3.298(4) 1_655
B10 O17 1.364(6) .
B10 O18 1.369(6) .
B10 O16 1.373(5) .
B11 O18 1.451(5) .
B11 O20 1.478(5) .
B11 O19 1.490(5) .
B11 O14 1.515(5) 1_465
B11 Ba2 3.158(5) 2_676
OW1 HW1 0.837(10) .
OW1 HW2 0.839(10) .
O1 H1 0.856(10) .
O2 H2 0.856(10) .
O3 H3 0.852(10) .
O4 Ba1 2.909(3) 2_665
O5 B5 1.364(5) 1_465
O5 Ba1 2.970(2) 1_565
O5 Ba1 2.983(3) 2_665
O7 H7 0.848(10) .
O9 Ba1 2.635(3) 1_655
O10 Ba1 2.657(3) 1_645
O11 B2 1.513(5) 1_545
O11 Ba1 2.934(3) 1_645
O11 Ba1 3.030(3) 2_655
O13 Ba2 2.684(2) 1_645
O14 B11 1.515(5) 1_645
O14 Ba2 2.950(2) 1_645
O14 Ba2 2.993(3) 2_766
O15 Ba2 2.642(3) 1_655
O17 H17 0.844(10) .
O19 B7 1.361(5) 1_565
O19 Ba2 2.978(3) 1_565
O19 Ba2 3.021(3) 2_676
O20 Ba2 2.848(3) 2_676
O20 Ba2 2.883(3) 1_655

loop_
_geom_hbond_atom_site_label_D
_geom_hbond_atom_site_label_H
_geom_hbond_atom_site_label_A
_geom_hbond_distance_DH
_geom_hbond_distance_HA
_geom_hbond_distance_DA
_geom_hbond_angle_DHA
_geom_hbond_site_symmetry_A
OW1 HW2 O7 0.839(10) 1.860(17) 2.677(5) 164(5) .
OW1 HW1 O2 0.837(10) 1.939(14) 2.770(5) 172(6) 1_565
O2 H2 O16 0.856(10) 1.896(17) 2.742(5) 170(7) 1_455
O3 H3 O6 0.852(10) 2.06(4) 2.738(4) 136(5) 1_545
O7 H7 O18 0.848(10) 2.040(14) 2.883(4) 173(6) 1_545
O17 H17 O8 0.844(10) 1.97(3) 2.755(4) 155(5) 1_565

loop_
_geom_torsion_atom_site_label_1
_geom_torsion_atom_site_label_2
_geom_torsion_atom_site_label_3
_geom_torsion_atom_site_label_4
_geom_torsion
_geom_torsion_site_symmetry_1
_geom_torsion_site_symmetry_4
O9 Ba1 B1 O1 -113.3(3) 1_455 .
O12 Ba1 B1 O1 128.0(3) . .
O10 Ba1 B1 O1 6.8(3) 1_465 .
O3 Ba1 B1 O1 -176.2(5) . .
O4 Ba1 B1 O1 77.7(3) . .
O4 Ba1 B1 O1 25.5(5) 2_665 .
O11 Ba1 B1 O1 -42.3(3) 1_465 .
O5 Ba1 B1 O1 -162.6(3) 1_545 .
O5 Ba1 B1 O1 156.2(2) 2_665 .
O11 Ba1 B1 O1 -103.9(3) 2_655 .
B2 Ba1 B1 O1 -159.8(11) 2_665 .
O9 Ba1 B1 O2 145(5) 1_455 .
O12 Ba1 B1 O2 26(5) . .
O10 Ba1 B1 O2 -95(5) 1_465 .
O1 Ba1 B1 O2 -102(5) . .
O3 Ba1 B1 O2 82(5) . .
O4 Ba1 B1 O2 -24(5) . .
O4 Ba1 B1 O2 -77(5) 2_665 .
O11 Ba1 B1 O2 -144(5) 1_465 .
O5 Ba1 B1 O2 95(5) 1_545 .
O5 Ba1 B1 O2 54(5) 2_665 .
O11 Ba1 B1 O2 154(5) 2_655 .
B2 Ba1 B1 O2 98(5) 2_665 .
O9 Ba1 B1 O3 62.9(3) 1_455 .
O12 Ba1 B1 O3 -55.8(3) . .
O10 Ba1 B1 O3 -177.0(3) 1_465 .
O1 Ba1 B1 O3 176.2(5) . .
O4 Ba1 B1 O3 -106.1(3) . .
O4 Ba1 B1 O3 -158.3(3) 2_665 .
O11 Ba1 B1 O3 133.9(3) 1_465 .
O5 Ba1 B1 O3 13.7(3) 1_545 .
O5 Ba1 B1 O3 -27.5(4) 2_665 .
O11 Ba1 B1 O3 72.3(4) 2_655 .
B2 Ba1 B1 O3 16.4(14) 2_665 .
O9 Ba1 B4 O4 -174.12(18) 1_455 .
O12 Ba1 B4 O4 153.5(4) . .
O10 Ba1 B4 O4 -31.5(2) 1_465 .
O1 Ba1 B4 O4 -93.6(2) . .
O3 Ba1 B4 O4 -140.1(2) . .
O4 Ba1 B4 O4 42.6(3) 2_665 .
O11 Ba1 B4 O4 -48.1(3) 1_465 .
O5 Ba1 B4 O4 160.2(2) 1_545 .
O5 Ba1 B4 O4 89.5(2) 2_665 .
O11 Ba1 B4 O4 80.0(2) 2_655 .
B2 Ba1 B4 O4 69.6(2) 2_665 .
O9 Ba1 B4 O8 -68.0(3) 1_455 .
O12 Ba1 B4 O8 -100.3(3) . .
O10 Ba1 B4 O8 74.6(2) 1_465 .
O1 Ba1 B4 O8 12.5(2) . .
O3 Ba1 B4 O8 -34.0(2) . .
O4 Ba1 B4 O8 106.1(3) . .
O4 Ba1 B4 O8 148.7(2) 2_665 .
O11 Ba1 B4 O8 58.0(3) 1_465 .
O5 Ba1 B4 O8 -93.7(2) 1_545 .
O5 Ba1 B4 O8 -164.3(2) 2_665 .
O11 Ba1 B4 O8 -173.93(17) 2_655 .
B2 Ba1 B4 O8 175.7(2) 2_665 .
O9 Ba1 B4 O9 97.4(4) 1_455 .
O12 Ba1 B4 O9 65.0(4) . .
O10 Ba1 B4 O9 -120.0(4) 1_465 .
O1 Ba1 B4 O9 177.9(4) . .
O3 Ba1 B4 O9 131.4(4) . .
O4 Ba1 B4 O9 -88.5(4) . .
O4 Ba1 B4 O9 -45.9(4) 2_665 .
O11 Ba1 B4 O9 -136.6(3) 1_465 .
O5 Ba1 B4 O9 71.7(4) 1_545 .
O5 Ba1 B4 O9 1.0(4) 2_665 .
O11 Ba1 B4 O9 -8.6(4) 2_655 .
B2 Ba1 B4 O9 -18.9(4) 2_665 .
O9 Ba1 B4 O12 32.3(3) 1_455 .
O10 Ba1 B4 O12 175.0(2) 1_465 .
O1 Ba1 B4 O12 112.8(2) . .
O3 Ba1 B4 O12 66.3(2) . .
O4 Ba1 B4 O12 -153.5(4) . .
O4 Ba1 B4 O12 -111.0(2) 2_665 .
O11 Ba1 B4 O12 158.38(18) 1_465 .
O5 Ba1 B4 O12 6.7(2) 1_545 .
O5 Ba1 B4 O12 -64.0(2) 2_665 .
O11 Ba1 B4 O12 -73.6(2) 2_655 .
B2 Ba1 B4 O12 -83.9(2) 2_665 .
OW1 Ba2 B7 O19 -99.6(2) . 1_545
O15 Ba2 B7 O19 -16.8(2) 1_455 1_545
O21 Ba2 B7 O19 -180.0(4) . 1_545
O13 Ba2 B7 O19 -154.48(18) 1_465 1_545
O20 Ba2 B7 O19 93.2(2) 2_676 1_545
O20 Ba2 B7 O19 -23.3(3) 1_455 1_545
O14 Ba2 B7 O19 -174.0(2) 1_465 1_545
O14 Ba2 B7 O19 103.5(2) 2_766 1_545
O19 Ba2 B7 O19 57.7(2) 2_676 1_545
B11 Ba2 B7 O19 84.1(2) 2_676 1_545
OW1 Ba2 B7 O21 80.4(3) . .
O15 Ba2 B7 O21 163.1(2) 1_455 .
O13 Ba2 B7 O21 25.5(3) 1_465 .
O20 Ba2 B7 O21 -86.8(2) 2_676 .
O20 Ba2 B7 O21 156.7(2) 1_455 .
O14 Ba2 B7 O21 5.9(2) 1_465 .
O19 Ba2 B7 O21 180.0(4) 1_545 .
O14 Ba2 B7 O21 -76.5(2) 2_766 .
O19 Ba2 B7 O21 -122.3(2) 2_676 .
B11 Ba2 B7 O21 -95.9(2) 2_676 .
OW1 Ba2 B7 O13 109.6(17) . .
O15 Ba2 B7 O13 -167.6(17) 1_455 .
O21 Ba2 B7 O13 29.2(16) . .
O13 Ba2 B7 O13 54.7(17) 1_465 .
O20 Ba2 B7 O13 -57.6(17) 2_676 .
O20 Ba2 B7 O13 -174.1(16) 1_455 .
O14 Ba2 B7 O13 35.2(17) 1_465 .
O19 Ba2 B7 O13 -150.8(18) 1_545 .
O14 Ba2 B7 O13 -47.3(17) 2_766 .
O19 Ba2 B7 O13 -93.1(17) 2_676 .
B11 Ba2 B7 O13 -66.7(17) 2_676 .
O2 B1 O1 Ba1 175.9(5) . .
O3 B1 O1 Ba1 -3.4(5) . .
O9 Ba1 O1 B1 64.5(3) 1_455 .
O12 Ba1 O1 B1 -50.9(3) . .
O10 Ba1 O1 B1 -172.4(3) 1_465 .
O3 Ba1 O1 B1 2.1(3) . .
O4 Ba1 O1 B1 -101.5(3) . .
O4 Ba1 O1 B1 -166.7(3) 2_665 .
O11 Ba1 O1 B1 134.1(3) 1_465 .
O5 Ba1 O1 B1 18.1(3) 1_545 .
O5 Ba1 O1 B1 -62.2(5) 2_665 .
O11 Ba1 O1 B1 113.8(3) 2_655 .
B2 Ba1 O1 B1 173.3(4) 2_665 .
O1 B1 O3 Ba1 3.4(5) . .
O2 B1 O3 Ba1 -175.9(5) . .
O9 Ba1 O3 B1 -111.1(3) 1_455 .
O12 Ba1 O3 B1 118.2(3) . .
O10 Ba1 O3 B1 3.2(3) 1_465 .
O1 Ba1 O3 B1 -2.0(3) . .
O4 Ba1 O3 B1 75.3(3) . .
O4 Ba1 O3 B1 110.6(6) 2_665 .
O11 Ba1 O3 B1 -47.2(3) 1_465 .
O5 Ba1 O3 B1 -164.6(3) 1_545 .
O5 Ba1 O3 B1 162.3(3) 2_665 .
O11 Ba1 O3 B1 -134.4(3) 2_655 .
B2 Ba1 O3 B1 -176.6(3) 2_665 .
O8 B4 O4 B2 35.4(5) . .
O9 B4 O4 B2 -87.1(4) . .
O12 B4 O4 B2 154.4(4) . .
Ba1 B4 O4 B2 132.5(3) . .
O8 B4 O4 Ba1 -97.1(3) . .
O9 B4 O4 Ba1 140.4(3) . .
O12 B4 O4 Ba1 21.8(3) . .
O8 B4 O4 Ba1 151.6(2) . 2_665
O9 B4 O4 Ba1 29.1(5) . 2_665
O12 B4 O4 Ba1 -89.4(4) . 2_665
Ba1 B4 O4 Ba1 -111.3(3) . 2_665
O6 B2 O4 B4 -41.3(5) . .
O5 B2 O4 B4 -165.3(3) . .
O11 B2 O4 B4 80.1(4) 1_565 .
Ba1 B2 O4 B4 139.5(3) 2_665 .
O6 B2 O4 Ba1 75.5(4) . .
O5 B2 O4 Ba1 -48.6(4) . .
O11 B2 O4 Ba1 -163.15(18) 1_565 .
Ba1 B2 O4 Ba1 -103.74(18) 2_665 .
O6 B2 O4 Ba1 179.3(3) . 2_665
O5 B2 O4 Ba1 55.2(3) . 2_665
O11 B2 O4 Ba1 -59.4(2) 1_565 2_665
O9 Ba1 O4 B4 15.0(4) 1_455 .
O12 Ba1 O4 B4 -14.8(2) . .
O10 Ba1 O4 B4 146.5(2) 1_465 .
O1 Ba1 O4 B4 83.8(2) . .
O3 Ba1 O4 B4 38.8(2) . .
O4 Ba1 O4 B4 -136.2(3) 2_665 .
O11 Ba1 O4 B4 146.6(2) 1_465 .
O5 Ba1 O4 B4 -22.8(3) 1_545 .
O5 Ba1 O4 B4 -87.4(2) 2_665 .
O11 Ba1 O4 B4 -117.8(2) 2_655 .
B2 Ba1 O4 B4 -113.8(2) 2_665 .
O9 Ba1 O4 B2 -114.2(4) 1_455 .
O12 Ba1 O4 B2 -144.0(3) . .
O10 Ba1 O4 B2 17.3(3) 1_465 .
O1 Ba1 O4 B2 -45.4(3) . .
O3 Ba1 O4 B2 -90.3(3) . .
O4 Ba1 O4 B2 94.6(3) 2_665 .
O11 Ba1 O4 B2 17.4(3) 1_465 .
O5 Ba1 O4 B2 -152.0(3) 1_545 .
O5 Ba1 O4 B2 143.5(3) 2_665 .
O11 Ba1 O4 B2 113.0(3) 2_655 .
B2 Ba1 O4 B2 117.1(2) 2_665 .
O9 Ba1 O4 Ba1 151.2(3) 1_455 2_665
O12 Ba1 O4 Ba1 121.40(13) . 2_665
O10 Ba1 O4 Ba1 -77.31(9) 1_465 2_665
O1 Ba1 O4 Ba1 -140.01(10) . 2_665
O3 Ba1 O4 Ba1 175.02(9) . 2_665
O4 Ba1 O4 Ba1 0.0 2_665 2_665
O11 Ba1 O4 Ba1 -77.23(11) 1_465 2_665
O5 Ba1 O4 Ba1 113.34(8) 1_545 2_665
O5 Ba1 O4 Ba1 48.83(8) 2_665 2_665
O11 Ba1 O4 Ba1 18.39(11) 2_655 2_665
B2 Ba1 O4 Ba1 22.42(10) 2_665 2_665
O6 B2 O5 B5 -54.1(5) . 1_465
O4 B2 O5 B5 70.4(5) . 1_465
O11 B2 O5 B5 -174.4(4) 1_565 1_465
Ba1 B2 O5 B5 124.0(4) 2_665 1_465
O6 B2 O5 Ba1 74.0(4) . 1_565
O4 B2 O5 Ba1 -161.5(2) . 1_565
O11 B2 O5 Ba1 -46.4(4) 1_565 1_565
Ba1 B2 O5 Ba1 -108.0(2) 2_665 1_565
O6 B2 O5 Ba1 -178.1(3) . 2_665
O4 B2 O5 Ba1 -53.6(3) . 2_665
O11 B2 O5 Ba1 61.6(3) 1_565 2_665
O8 B3 O6 B2 -3.3(6) . .
O7 B3 O6 B2 177.1(4) . .
O4 B2 O6 B3 23.8(5) . .
O5 B2 O6 B3 147.0(4) . .
O11 B2 O6 B3 -95.4(4) 1_565 .
Ba1 B2 O6 B3 46(9) 2_665 .
O7 B3 O8 B4 176.7(4) . .
O6 B3 O8 B4 -2.9(7) . .
O4 B4 O8 B3 -12.6(5) . .
O9 B4 O8 B3 111.5(4) . .
O12 B4 O8 B3 -132.3(4) . .
Ba1 B4 O8 B3 -77.6(4) . .
O5 B5 O9 B4 -165.7(4) 1_645 .
O10 B5 O9 B4 18.5(6) . .
Ba1 B5 O9 B4 -165.0(4) 1_655 .
O5 B5 O9 Ba1 -0.7(4) 1_645 1_655
O10 B5 O9 Ba1 -176.5(3) . 1_655
O4 B4 O9 B5 -150.3(3) . .
O8 B4 O9 B5 85.9(4) . .
O12 B4 O9 B5 -30.7(5) . .
Ba1 B4 O9 B5 -79.2(5) . .
O4 B4 O9 Ba1 49.3(5) . 1_655
O8 B4 O9 Ba1 -74.5(4) . 1_655
O12 B4 O9 Ba1 168.87(19) . 1_655
Ba1 B4 O9 Ba1 120.3(3) . 1_655
O9 B5 O10 B6 2.8(6) . .
O5 B5 O10 B6 -172.9(4) 1_645 .
Ba1 B5 O10 B6 -15(2) 1_655 .
O9 B5 O10 Ba1 170.1(2) . 1_645
O5 B5 O10 Ba1 -5.6(6) 1_645 1_645
Ba1 B5 O10 Ba1 152.7(18) 1_655 1_645
O12 B6 O10 B5 -7.2(6) . .
O11 B6 O10 B5 169.1(4) . .
Ba1 B6 O10 B5 170.7(4) 1_645 .
O12 B6 O10 Ba1 -177.9(3) . 1_645
O11 B6 O10 Ba1 -1.6(4) . 1_645
O12 B6 O11 B2 -31.7(6) . 1_545
O10 B6 O11 B2 152.4(4) . 1_545
Ba1 B6 O11 B2 151.0(4) 1_645 1_545
O12 B6 O11 Ba1 177.3(4) . 1_645
O10 B6 O11 Ba1 1.4(3) . 1_645
O12 B6 O11 Ba1 73.7(5) . 2_655
O10 B6 O11 Ba1 -102.2(3) . 2_655
Ba1 B6 O11 Ba1 -103.6(2) 1_645 2_655
O11 B6 O12 B4 174.8(4) . .
O10 B6 O12 B4 -9.4(6) . .
Ba1 B6 O12 B4 -18.7(18) 1_645 .
O11 B6 O12 Ba1 -16.2(6) . .
O10 B6 O12 Ba1 159.6(2) . .
Ba1 B6 O12 Ba1 150.3(14) 1_645 .
O4 B4 O12 B6 147.5(4) . .
O8 B4 O12 B6 -91.3(4) . .
O9 B4 O12 B6 26.1(5) . .
Ba1 B4 O12 B6 171.9(4) . .
O4 B4 O12 Ba1 -24.4(4) . .
O8 B4 O12 Ba1 96.8(3) . .
O9 B4 O12 Ba1 -145.8(2) . .
O9 Ba1 O12 B6 32.1(4) 1_455 .
O10 Ba1 O12 B6 -176.5(3) 1_465 .
O1 Ba1 O12 B6 122.8(4) . .
O3 Ba1 O12 B6 84.1(4) . .
O4 Ba1 O12 B6 -156.1(4) . .
O4 Ba1 O12 B6 -97.1(4) 2_665 .
O11 Ba1 O12 B6 138.3(3) 1_465 .
O5 Ba1 O12 B6 16.4(3) 1_545 .
O5 Ba1 O12 B6 -60.1(4) 2_665 .
O11 Ba1 O12 B6 -47.8(4) 2_655 .
B2 Ba1 O12 B6 -69.6(4) 2_665 .
O9 Ba1 O12 B4 -157.2(2) 1_455 .
O10 Ba1 O12 B4 -5.8(3) 1_465 .
O1 Ba1 O12 B4 -66.5(2) . .
O3 Ba1 O12 B4 -105.3(2) . .
O4 Ba1 O12 B4 14.6(2) . .
O4 Ba1 O12 B4 73.6(2) 2_665 .
O11 Ba1 O12 B4 -51.1(4) 1_465 .
O5 Ba1 O12 B4 -172.9(3) 1_545 .
O5 Ba1 O12 B4 110.6(2) 2_665 .
O11 Ba1 O12 B4 122.8(2) 2_655 .
B2 Ba1 O12 B4 101.1(2) 2_665 .
O19 B7 O13 B8 -174.6(4) 1_545 .
O21 B7 O13 B8 -0.3(6) . .
Ba2 B7 O13 B8 -26.5(19) . .
O19 B7 O13 Ba2 -14.9(6) 1_545 1_645
O21 B7 O13 Ba2 159.3(3) . 1_645
Ba2 B7 O13 Ba2 133.2(15) . 1_645
O15 B8 O13 B7 -7.2(6) . .
O14 B8 O13 B7 169.0(4) . .
Ba2 B8 O13 B7 164.9(4) 1_645 .
O15 B8 O13 Ba2 -172.1(3) . 1_645
O14 B8 O13 Ba2 4.1(4) . 1_645
O15 B8 O14 B11 -33.0(7) . 1_645
O13 B8 O14 B11 151.1(4) . 1_645
Ba2 B8 O14 B11 154.7(4) 1_645 1_645
O15 B8 O14 Ba2 172.2(4) . 1_645
O13 B8 O14 Ba2 -3.7(4) . 1_645
O15 B8 O14 Ba2 73.2(5) . 2_766
O13 B8 O14 Ba2 -102.6(3) . 2_766
Ba2 B8 O14 Ba2 -98.98(17) 1_645 2_766
O14 B8 O15 B9 174.3(4) . .
O13 B8 O15 B9 -9.9(6) . .
Ba2 B8 O15 B9 -41.8(15) 1_645 .
O14 B8 O15 Ba2 -18.3(7) . 1_655
O13 B8 O15 Ba2 157.4(2) . 1_655
Ba2 B8 O15 Ba2 125.6(12) 1_645 1_655
O20 B9 O15 B8 150.2(4) . .
O16 B9 O15 B8 -86.8(4) . .
O21 B9 O15 B8 29.8(5) . .
Ba2 B9 O15 B8 170.8(4) 1_655 .
O20 B9 O15 Ba2 -20.5(3) . 1_655
O16 B9 O15 Ba2 102.5(3) . 1_655
O21 B9 O15 Ba2 -140.9(2) . 1_655
O17 B10 O16 B9 174.5(4) . .
O18 B10 O16 B9 -6.0(7) . .
O20 B9 O16 B10 -9.4(6) . .
O21 B9 O16 B10 114.5(4) . .
O15 B9 O16 B10 -130.2(4) . .
Ba2 B9 O16 B10 -75.3(4) 1_655 .
O17 B10 O18 B11 176.8(4) . .
O16 B10 O18 B11 -2.6(7) . .
O20 B11 O18 B10 25.0(5) . .
O19 B11 O18 B10 148.3(4) . .
O14 B11 O18 B10 -94.5(4) 1_465 .
Ba2 B11 O18 B10 13(6) 2_676 .
O18 B11 O19 B7 -58.1(5) . 1_565
O20 B11 O19 B7 67.2(5) . 1_565
O14 B11 O19 B7 -178.6(3) 1_465 1_565
Ba2 B11 O19 B7 119.7(4) 2_676 1_565
O18 B11 O19 Ba2 80.3(4) . 1_565
O20 B11 O19 Ba2 -154.5(2) . 1_565
O14 B11 O19 Ba2 -40.3(4) 1_465 1_565
Ba2 B11 O19 Ba2 -101.9(2) 2_676 1_565
O18 B11 O19 Ba2 -177.8(3) . 2_676
O20 B11 O19 Ba2 -52.6(3) . 2_676
O14 B11 O19 Ba2 61.6(2) 1_465 2_676
O16 B9 O20 B11 33.3(5) . .
O21 B9 O20 B11 -89.2(4) . .
O15 B9 O20 B11 153.2(3) . .
Ba2 B9 O20 B11 134.8(3) 1_655 .
O16 B9 O20 Ba2 149.0(2) . 2_676
O21 B9 O20 Ba2 26.5(4) . 2_676
O15 B9 O20 Ba2 -91.2(4) . 2_676
Ba2 B9 O20 Ba2 -109.5(2) 1_655 2_676
O16 B9 O20 Ba2 -101.5(3) . 1_655
O21 B9 O20 Ba2 136.0(3) . 1_655
O15 B9 O20 Ba2 18.4(3) . 1_655
O18 B11 O20 B9 -41.3(5) . .
O19 B11 O20 B9 -165.6(3) . .
O14 B11 O20 B9 80.8(4) 1_465 .
Ba2 B11 O20 B9 138.0(3) 2_676 .
O18 B11 O20 Ba2 -179.3(3) . 2_676
O19 B11 O20 Ba2 56.4(3) . 2_676
O14 B11 O20 Ba2 -57.2(3) 1_465 2_676
O18 B11 O20 Ba2 77.3(4) . 1_655
O19 B11 O20 Ba2 -46.9(4) . 1_655
O14 B11 O20 Ba2 -160.50(19) 1_465 1_655
Ba2 B11 O20 Ba2 -103.3(2) 2_676 1_655
O19 B7 O21 B9 -160.4(3) 1_545 .
O13 B7 O21 B9 25.0(5) . .
Ba2 B7 O21 B9 -160.4(4) . .
O19 B7 O21 Ba2 0.0(4) 1_545 .
O13 B7 O21 Ba2 -174.6(3) . .
O20 B9 O21 B7 -156.2(3) . .
O16 B9 O21 B7 79.0(4) . .
O15 B9 O21 B7 -37.0(5) . .
Ba2 B9 O21 B7 -86.8(5) 1_655 .
O20 B9 O21 Ba2 49.5(4) . .
O16 B9 O21 Ba2 -75.4(4) . .
O15 B9 O21 Ba2 168.6(2) . .
Ba2 B9 O21 Ba2 118.8(3) 1_655 .
OW1 Ba2 O21 B7 -99.0(3) . .
O15 Ba2 O21 B7 -18.5(3) 1_455 .
O13 Ba2 O21 B7 -161.6(2) 1_465 .
O20 Ba2 O21 B7 107.6(2) 2_676 .
O20 Ba2 O21 B7 -51.7(4) 1_455 .
O14 Ba2 O21 B7 -173.7(3) 1_465 .
O19 Ba2 O21 B7 0.0(2) 1_545 .
O14 Ba2 O21 B7 96.6(2) 2_766 .
O19 Ba2 O21 B7 59.2(2) 2_676 .
B11 Ba2 O21 B7 87.3(2) 2_676 .
OW1 Ba2 O21 B9 58.4(3) . .
O15 Ba2 O21 B9 138.8(3) 1_455 .
O13 Ba2 O21 B9 -4.3(3) 1_465 .
O20 Ba2 O21 B9 -95.0(3) 2_676 .
O20 Ba2 O21 B9 105.7(4) 1_455 .
O14 Ba2 O21 B9 -16.3(3) 1_465 .
O19 Ba2 O21 B9 157.4(4) 1_545 .
O14 Ba2 O21 B9 -106.1(3) 2_766 .
O19 Ba2 O21 B9 -143.4(3) 2_676 .
B11 Ba2 O21 B9 -115.3(3) 2_676 .
B7 Ba2 O21 B9 157.4(5) . .
